data_7021732
loop_
_publ_author_name
'Hohloch, Stephan'
'Frey, Wolfgang'
'Su, Cheng-Yong'
'Sarkar, Biprajit'

_publ_section_title
;
 Abnormal carbenes derived from the 1,5-cycloaddition product between
 azides and alkynes: structural characterization of Pd(ii) complexes and
 their catalytic properties.
;
_journal_issue 32
_journal_name_full 'Dalton transactions (Cambridge, England : 2003)'
_journal_page_first 11355
_journal_page_last 11358
_journal_paper_doi 10.1039/c3dt51083b
_journal_volume 42
_journal_year 2013
_chemical_formula_sum 'C60 H56 Cl4 N12 O Pd2'
_chemical_formula_weight 1315.77
_chemical_name_systematic
;
?
;
_space_group_IT_number 14
_symmetry_cell_setting monoclinic
_symmetry_space_group_name_Hall '-P 2yn'
_symmetry_space_group_name_H-M 'P 1 21/n 1'
_atom_sites_solution_hydrogens geom
_atom_sites_solution_primary direct
_atom_sites_solution_secondary difmap
_audit_creation_method SHELXL-97
_cell_angle_alpha 90.00
_cell_angle_beta 97.797(3)
_cell_angle_gamma 90.00
_cell_formula_units_Z 2
_cell_length_a 13.4987(18)
_cell_length_b 14.889(2)
_cell_length_c 14.0557(19)
_cell_measurement_reflns_used 5871
_cell_measurement_temperature 100(2)
_cell_measurement_theta_max 27.50
_cell_measurement_theta_min 1.96
_cell_volume 2798.8(7)
_computing_structure_refinement 'SHELXL-97 (Sheldrick, 2008)'
_diffrn_ambient_temperature 100(2)
_diffrn_measured_fraction_theta_full 0.998
_diffrn_measured_fraction_theta_max 0.998
_diffrn_measurement_device_type 'Bruker Smart AXS'
_diffrn_measurement_method 'omega scans'
_diffrn_radiation_monochromator graphite
_diffrn_radiation_source 'fine-focus sealed tube'
_diffrn_radiation_type MoK\a
_diffrn_radiation_wavelength 0.71073
_diffrn_reflns_av_R_equivalents 0.0153
_diffrn_reflns_av_sigmaI/netI 0.0099
_diffrn_reflns_limit_h_max 17
_diffrn_reflns_limit_h_min -17
_diffrn_reflns_limit_k_max 17
_diffrn_reflns_limit_k_min -19
_diffrn_reflns_limit_l_max 18
_diffrn_reflns_limit_l_min -17
_diffrn_reflns_number 36889
_diffrn_reflns_theta_full 27.50
_diffrn_reflns_theta_max 27.50
_diffrn_reflns_theta_min 1.96
_exptl_absorpt_coefficient_mu 0.888
_exptl_absorpt_correction_T_max 0.746
_exptl_absorpt_correction_T_min 0.650
_exptl_absorpt_correction_type multi-scan
_exptl_absorpt_process_details 'Blessing, 1955'
_exptl_crystal_colour yellow
_exptl_crystal_density_diffrn 1.561
_exptl_crystal_density_method 'not measured'
_exptl_crystal_description block
_exptl_crystal_F_000 1336
_exptl_crystal_size_max 0.42
_exptl_crystal_size_mid 0.38
_exptl_crystal_size_min 0.32
_refine_diff_density_max 1.042
_refine_diff_density_min -0.373
_refine_diff_density_rms 0.066
_refine_ls_extinction_method none
_refine_ls_goodness_of_fit_ref 1.054
_refine_ls_hydrogen_treatment mixed
_refine_ls_matrix_type full
_refine_ls_number_parameters 371
_refine_ls_number_reflns 6416
_refine_ls_number_restraints 0
_refine_ls_restrained_S_all 1.054
_refine_ls_R_factor_all 0.0279
_refine_ls_R_factor_gt 0.0246
_refine_ls_shift/su_max 0.002
_refine_ls_shift/su_mean 0.000
_refine_ls_structure_factor_coef Fsqd
_refine_ls_weighting_details 'calc w=1/[\s^2^(Fo^2^)+(0.0318P)^2^+2.8680P] where P=(Fo^2^+2Fc^2^)/3'
_refine_ls_weighting_scheme calc
_refine_ls_wR_factor_gt 0.0639
_refine_ls_wR_factor_ref 0.0669
_reflns_number_gt 5871
_reflns_number_total 6416
_reflns_threshold_expression >2\s(I)
_cod_data_source_file c3dt51083b.txt
_cod_data_source_block sar250m
_cod_original_sg_symbol_H-M P2(1)/n
_cod_database_code 7021732

loop_
_symmetry_equiv_pos_as_xyz
'x, y, z'
'-x+1/2, y+1/2, -z+1/2'
'-x, -y, -z'
'x-1/2, -y-1/2, z-1/2'

loop_
_atom_site_label
_atom_site_type_symbol
_atom_site_fract_x
_atom_site_fract_y
_atom_site_fract_z
_atom_site_U_iso_or_equiv
_atom_site_adp_type
_atom_site_occupancy
_atom_site_symmetry_multiplicity
_atom_site_calc_flag
_atom_site_refinement_flags
Pd1 Pd 0.688612(10) 0.128082(9) 0.978796(9) 0.01977(5) Uani 1 1 d .
Cl2 Cl 0.65684(4) 0.12638(3) 1.13996(3) 0.02966(11) Uani 1 1 d .
Cl1 Cl 0.78890(4) -0.00350(3) 1.00066(4) 0.03225(11) Uani 1 1 d .
N1 N 0.72151(12) 0.16881(10) 0.69098(11) 0.0225(3) Uani 1 1 d .
N1A N 0.51667(11) 0.35430(10) 0.89787(11) 0.0213(3) Uani 1 1 d .
N2 N 0.81658(12) 0.16925(12) 0.72893(11) 0.0261(3) Uani 1 1 d .
N3A N 0.49727(12) 0.22828(10) 0.95655(11) 0.0229(3) Uani 1 1 d .
C17 C 0.59728(13) 0.23129(12) 0.95096(12) 0.0208(3) Uani 1 1 d .
C1 C 0.71910(14) 0.14240(12) 0.84507(13) 0.0211(3) Uani 1 1 d .
N2A N 0.44667(12) 0.30115(11) 0.92499(11) 0.0244(3) Uani 1 1 d .
C9 C 0.69962(13) 0.17522(13) 0.58739(13) 0.0228(4) Uani 1 1 d .
C19 C 0.70088(13) 0.35455(12) 0.88223(13) 0.0204(3) Uani 1 1 d .
N3 N 0.81295(12) 0.15320(11) 0.82127(11) 0.0249(3) Uani 1 1 d .
C21 C 0.88040(15) 0.37072(13) 0.91563(16) 0.0311(4) Uani 1 1 d .
H21 H 0.9395 0.3645 0.9576 0.037 Uiso 1 1 calc R
C5 C 0.38825(15) 0.09506(14) 0.75661(15) 0.0302(4) Uani 1 1 d .
H5 H 0.3500 0.0501 0.7798 0.036 Uiso 1 1 calc R
C8 C 0.50165(14) 0.22782(12) 0.68404(12) 0.0224(3) Uani 1 1 d .
H8 H 0.5394 0.2717 0.6586 0.027 Uiso 1 1 calc R
C2 C 0.65876(14) 0.15349(12) 0.75777(12) 0.0208(3) Uani 1 1 d .
C4 C 0.49175(14) 0.08981(13) 0.77209(13) 0.0249(4) Uani 1 1 d .
H4 H 0.5229 0.0420 0.8067 0.030 Uiso 1 1 calc R
C24 C 0.70291(14) 0.39268(12) 0.79172(13) 0.0214(3) Uani 1 1 d .
H24 H 0.6436 0.4015 0.7507 0.026 Uiso 1 1 calc R
C3 C 0.54920(13) 0.15606(12) 0.73585(12) 0.0212(3) Uani 1 1 d .
C30 C 0.54026(14) 0.51609(13) 0.89979(13) 0.0252(4) Uani 1 1 d .
H30 H 0.5961 0.5093 0.9458 0.030 Uiso 1 1 calc R
C23 C 0.79370(15) 0.41753(13) 0.76301(14) 0.0262(4) Uani 1 1 d .
H23 H 0.7951 0.4423 0.7025 0.031 Uiso 1 1 calc R
C26 C 0.40356(14) 0.44966(14) 0.79276(14) 0.0279(4) Uani 1 1 d .
H26 H 0.3683 0.3990 0.7689 0.033 Uiso 1 1 calc R
C20 C 0.79004(15) 0.34520(13) 0.94435(14) 0.0261(4) Uani 1 1 d .
H20 H 0.7890 0.3217 1.0055 0.031 Uiso 1 1 calc R
C25 C 0.48660(14) 0.44210(12) 0.86212(13) 0.0232(4) Uani 1 1 d .
C13 C 0.67026(17) 0.10075(15) 0.43652(15) 0.0339(4) Uani 1 1 d .
H13 H 0.6626 0.0482 0.4006 0.041 Uiso 1 1 calc R
C28 C 0.42602(17) 0.60979(15) 0.79766(16) 0.0336(5) Uani 1 1 d .
H28 H 0.4051 0.6667 0.7762 0.040 Uiso 1 1 calc R
C11 C 0.67412(15) 0.26197(14) 0.44336(14) 0.0281(4) Uani 1 1 d .
H11 H 0.6682 0.3172 0.4123 0.034 Uiso 1 1 calc R
C7 C 0.39806(14) 0.23345(13) 0.67066(13) 0.0257(4) Uani 1 1 d .
H7 H 0.3665 0.2818 0.6374 0.031 Uiso 1 1 calc R
C12 C 0.66366(15) 0.18349(15) 0.39044(14) 0.0299(4) Uani 1 1 d .
H12 H 0.6522 0.1861 0.3237 0.036 Uiso 1 1 calc R
C10 C 0.69351(15) 0.25832(13) 0.54323(13) 0.0263(4) Uani 1 1 d .
H10 H 0.7022 0.3107 0.5794 0.032 Uiso 1 1 calc R
C18 C 0.60949(13) 0.31574(12) 0.91174(12) 0.0203(3) Uani 1 1 d .
C29 C 0.50855(16) 0.60075(14) 0.86717(14) 0.0291(4) Uani 1 1 d .
H29 H 0.5429 0.6515 0.8921 0.035 Uiso 1 1 calc R
C22 C 0.88243(15) 0.40543(14) 0.82456(16) 0.0317(4) Uani 1 1 d .
H22 H 0.9431 0.4207 0.8045 0.038 Uiso 1 1 calc R
C16 C 0.90986(15) 0.14945(16) 0.88319(15) 0.0315(4) Uani 1 1 d .
H16B H 0.9389 0.0910 0.8786 0.047 Uiso 1 1 calc R
H16C H 0.9001 0.1607 0.9485 0.047 Uiso 1 1 calc R
H16A H 0.9538 0.1942 0.8629 0.047 Uiso 1 1 calc R
C14 C 0.68819(16) 0.09629(14) 0.53555(15) 0.0300(4) Uani 1 1 d .
H14 H 0.6925 0.0411 0.5667 0.036 Uiso 1 1 calc R
C31 C 0.43993(15) 0.15552(14) 0.99427(15) 0.0291(4) Uani 1 1 d .
H31C H 0.4437 0.1615 1.0627 0.044 Uiso 1 1 calc R
H31A H 0.4674 0.0986 0.9792 0.044 Uiso 1 1 calc R
H31B H 0.3713 0.1590 0.9655 0.044 Uiso 1 1 calc R
C27 C 0.37461(16) 0.53484(15) 0.76002(15) 0.0329(4) Uani 1 1 d .
H27 H 0.3202 0.5415 0.7124 0.040 Uiso 1 1 calc R
C6 C 0.34180(15) 0.16713(15) 0.70670(15) 0.0301(4) Uani 1 1 d .
H6 H 0.2724 0.1710 0.6974 0.036 Uiso 1 1 calc R
O100 O 0.9792(3) -0.0723(2) 0.9041(2) 0.0370(7) Uani 0.50 1 d P
H100 H 0.917(4) -0.056(3) 0.949(3) 0.124(16) Uiso 1 1 d .
H101 H 1.041(4) -0.078(4) 0.938(4) 0.139(19) Uiso 1 1 d .

loop_
_atom_site_aniso_label
_atom_site_aniso_U_11
_atom_site_aniso_U_22
_atom_site_aniso_U_33
_atom_site_aniso_U_23
_atom_site_aniso_U_13
_atom_site_aniso_U_12
Pd1 0.02413(8) 0.01842(8) 0.01647(7) 0.00170(4) 0.00165(5) 0.00035(5)
Cl2 0.0385(3) 0.0333(2) 0.0175(2) 0.00253(16) 0.00473(18) -0.00104(19)
Cl1 0.0425(3) 0.0238(2) 0.0295(2) 0.00442(18) 0.0014(2) 0.00856(19)
N1 0.0239(7) 0.0223(7) 0.0215(7) 0.0000(6) 0.0040(6) 0.0023(6)
N1A 0.0220(7) 0.0228(7) 0.0192(7) -0.0012(6) 0.0030(6) 0.0004(6)
N2 0.0233(8) 0.0318(9) 0.0237(8) 0.0016(6) 0.0053(6) 0.0042(6)
N3A 0.0245(7) 0.0233(7) 0.0215(7) 0.0000(6) 0.0050(6) -0.0010(6)
C17 0.0224(8) 0.0233(8) 0.0168(7) -0.0015(6) 0.0030(6) -0.0015(7)
C1 0.0222(8) 0.0176(8) 0.0233(8) 0.0012(6) 0.0020(7) 0.0022(6)
N2A 0.0252(8) 0.0244(8) 0.0241(8) -0.0007(6) 0.0046(6) -0.0003(6)
C9 0.0239(9) 0.0260(9) 0.0189(8) -0.0012(7) 0.0049(7) 0.0016(7)
C19 0.0224(8) 0.0177(8) 0.0207(8) -0.0007(6) 0.0017(6) 0.0000(6)
N3 0.0231(8) 0.0294(8) 0.0220(7) 0.0017(6) 0.0027(6) 0.0047(6)
C21 0.0235(9) 0.0264(10) 0.0411(11) 0.0074(8) -0.0043(8) -0.0015(7)
C5 0.0300(10) 0.0302(10) 0.0310(10) -0.0032(8) 0.0060(8) -0.0083(8)
C8 0.0250(9) 0.0230(9) 0.0187(8) -0.0023(7) 0.0012(6) -0.0025(7)
C2 0.0258(9) 0.0183(8) 0.0190(8) -0.0007(6) 0.0051(7) 0.0014(7)
C4 0.0311(10) 0.0206(8) 0.0231(9) -0.0016(7) 0.0037(7) -0.0009(7)
C24 0.0245(8) 0.0196(8) 0.0197(8) -0.0011(6) 0.0011(7) 0.0006(7)
C3 0.0228(8) 0.0223(8) 0.0184(8) -0.0042(7) 0.0025(6) -0.0003(7)
C30 0.0276(9) 0.0272(9) 0.0219(8) -0.0016(7) 0.0070(7) 0.0003(7)
C23 0.0323(10) 0.0202(9) 0.0271(9) 0.0020(7) 0.0074(8) -0.0017(7)
C26 0.0264(9) 0.0314(10) 0.0258(9) -0.0033(8) 0.0039(7) 0.0042(8)
C20 0.0279(9) 0.0227(9) 0.0259(9) 0.0055(7) -0.0029(7) -0.0014(7)
C25 0.0268(9) 0.0233(9) 0.0205(8) 0.0005(7) 0.0071(7) 0.0054(7)
C13 0.0406(11) 0.0312(10) 0.0294(10) -0.0113(8) 0.0029(9) 0.0019(9)
C28 0.0377(11) 0.0312(10) 0.0349(11) 0.0083(9) 0.0154(9) 0.0114(9)
C11 0.0333(10) 0.0283(10) 0.0238(9) 0.0024(7) 0.0072(7) -0.0020(8)
C7 0.0263(9) 0.0273(9) 0.0219(8) -0.0026(7) -0.0025(7) 0.0009(7)
C12 0.0321(10) 0.0382(11) 0.0197(8) -0.0026(8) 0.0042(7) 0.0002(8)
C10 0.0326(10) 0.0231(9) 0.0237(9) -0.0022(7) 0.0059(7) -0.0020(7)
C18 0.0229(8) 0.0212(8) 0.0167(8) -0.0014(6) 0.0019(6) 0.0009(7)
C29 0.0367(11) 0.0250(9) 0.0288(10) -0.0009(8) 0.0160(8) 0.0002(8)
C22 0.0260(9) 0.0256(9) 0.0443(12) 0.0058(8) 0.0075(8) -0.0037(8)
C16 0.0224(9) 0.0424(11) 0.0287(10) 0.0031(9) 0.0004(8) 0.0041(8)
C14 0.0380(11) 0.0220(9) 0.0298(10) -0.0004(8) 0.0039(8) 0.0023(8)
C31 0.0263(9) 0.0308(10) 0.0318(10) 0.0034(8) 0.0093(8) -0.0045(8)
C27 0.0302(10) 0.0385(11) 0.0304(10) 0.0032(8) 0.0051(8) 0.0124(9)
C6 0.0221(9) 0.0374(11) 0.0299(10) -0.0049(8) 0.0001(7) -0.0030(8)
O100 0.0335(16) 0.0362(16) 0.0404(17) -0.0047(13) 0.0014(13) 0.0022(13)

loop_
_atom_type_symbol
_atom_type_description
_atom_type_scat_dispersion_real
_atom_type_scat_dispersion_imag
_atom_type_scat_source
C C 0.0033 0.0016 'International Tables Vol C Tables 4.2.6.8 and 6.1.1.4'
H H 0.0000 0.0000 'International Tables Vol C Tables 4.2.6.8 and 6.1.1.4'
N N 0.0061 0.0033 'International Tables Vol C Tables 4.2.6.8 and 6.1.1.4'
Cl Cl 0.1484 0.1585 'International Tables Vol C Tables 4.2.6.8 and 6.1.1.4'
Pd Pd -0.9988 1.0072 'International Tables Vol C Tables 4.2.6.8 and 6.1.1.4'
O O 0.0106 0.0060 'International Tables Vol C Tables 4.2.6.8 and 6.1.1.4'

loop_
_geom_angle_atom_site_label_1
_geom_angle_atom_site_label_2
_geom_angle_atom_site_label_3
_geom_angle
C17 Pd1 C1 86.16(7)
C17 Pd1 Cl2 90.50(5)
C1 Pd1 Cl2 174.26(5)
C17 Pd1 Cl1 174.62(5)
C1 Pd1 Cl1 91.33(5)
Cl2 Pd1 Cl1 92.376(18)
N2 N1 C2 112.46(15)
N2 N1 C9 117.38(15)
C2 N1 C9 129.83(16)
N2A N1A C18 112.51(15)
N2A N1A C25 117.63(15)
C18 N1A C25 129.84(16)
N1 N2 N3 103.37(15)
N2A N3A C17 115.01(15)
N2A N3A C31 116.79(15)
C17 N3A C31 128.19(16)
N3A C17 C18 102.94(15)
N3A C17 Pd1 123.99(13)
C18 C17 Pd1 132.60(14)
N3 C1 C2 102.86(16)
N3 C1 Pd1 124.25(13)
C2 C1 Pd1 132.56(14)
N3A N2A N1A 103.27(14)
C14 C9 C10 121.98(17)
C14 C9 N1 117.86(17)
C10 C9 N1 120.13(16)
C20 C19 C24 119.27(17)
C20 C19 C18 118.00(16)
C24 C19 C18 122.47(16)
N2 N3 C1 114.84(15)
N2 N3 C16 115.95(16)
C1 N3 C16 129.21(16)
C22 C21 C20 119.96(19)
C6 C5 C4 120.03(19)
C7 C8 C3 119.95(17)
N1 C2 C1 106.46(16)
N1 C2 C3 123.48(16)
C1 C2 C3 129.92(16)
C5 C4 C3 120.11(18)
C23 C24 C19 119.94(17)
C4 C3 C8 119.49(17)
C4 C3 C2 119.94(17)
C8 C3 C2 120.43(16)
C25 C30 C29 118.32(18)
C22 C23 C24 120.22(18)
C25 C26 C27 118.16(19)
C21 C20 C19 120.54(18)
C30 C25 C26 122.38(18)
C30 C25 N1A 118.78(16)
C26 C25 N1A 118.82(17)
C14 C13 C12 120.25(19)
C27 C28 C29 120.39(19)
C12 C11 C10 120.04(18)
C6 C7 C8 120.03(18)
C11 C12 C13 120.23(18)
C9 C10 C11 118.62(17)
N1A C18 C17 106.28(16)
N1A C18 C19 125.55(16)
C17 C18 C19 127.97(16)
C28 C29 C30 120.2(2)
C21 C22 C23 120.00(19)
C9 C14 C13 118.86(19)
C28 C27 C26 120.49(19)
C7 C6 C5 120.35(18)

loop_
_geom_bond_atom_site_label_1
_geom_bond_atom_site_label_2
_geom_bond_distance
Pd1 C17 1.9757(18)
Pd1 C1 1.9894(19)
Pd1 Cl2 2.3620(6)
Pd1 Cl1 2.3775(5)
N1 N2 1.321(2)
N1 C2 1.366(2)
N1 C9 1.449(2)
N1A N2A 1.327(2)
N1A C18 1.368(2)
N1A C25 1.439(2)
N2 N3 1.327(2)
N3A N2A 1.326(2)
N3A C17 1.364(2)
N3A C31 1.471(2)
C17 C18 1.392(2)
C1 N3 1.363(2)
C1 C2 1.388(2)
C9 C14 1.380(3)
C9 C10 1.382(3)
C19 C20 1.395(2)
C19 C24 1.397(2)
C19 C18 1.472(2)
N3 C16 1.471(2)
C21 C22 1.384(3)
C21 C20 1.389(3)
C5 C6 1.385(3)
C5 C4 1.387(3)
C8 C7 1.388(3)
C8 C3 1.399(3)
C2 C3 1.470(2)
C4 C3 1.393(3)
C24 C23 1.391(3)
C30 C25 1.384(3)
C30 C29 1.389(3)
C23 C22 1.391(3)
C26 C25 1.387(3)
C26 C27 1.387(3)
C13 C14 1.382(3)
C13 C12 1.389(3)
C28 C27 1.381(3)
C28 C29 1.385(3)
C11 C12 1.382(3)
C11 C10 1.394(3)
C7 C6 1.383(3)
